data_4339733
loop_
_publ_author_name
'Szajna-Fuller, Ewa'
'Chambers, Bonnie M.'
'Arif, Atta M.'
'Berreau, Lisa M.'

_publ_section_title
;
 Carboxylate coordination chemistry of a mononuclear Ni(II) center in a
 hydrophobic or hydrogen bond donor secondary environment: relevance to
 acireductone dioxygenase.
;
_journal_issue 14
_journal_name_full 'Inorganic chemistry'
_journal_page_first 5486
_journal_page_last 5498
_journal_paper_doi 10.1021/ic061316w
_journal_volume 46
_journal_year 2007
_chemical_formula_moiety 'C35 H45 N6 Ni O2,Cl O4,C H2 Cl2'
_chemical_formula_sum 'C36 H47 Cl3 N6 Ni O6'
_chemical_formula_weight 824.86
_chemical_name_systematic
; 
 ? 
;
_space_group_IT_number 19
_symmetry_cell_setting orthorhombic
_symmetry_space_group_name_Hall 'P 2ac 2ab'
_symmetry_space_group_name_H-M 'P 21 21 21'
_atom_sites_solution_hydrogens geom
_atom_sites_solution_primary direct
_atom_sites_solution_secondary difmap
_audit_creation_method SHELXL-97
_cell_angle_alpha 90.00
_cell_angle_beta 90.00
_cell_angle_gamma 90.00
_cell_formula_units_Z 4
_cell_length_a 9.1450(2)
_cell_length_b 19.5880(3)
_cell_length_c 21.9762(4)
_cell_measurement_reflns_used 32535
_cell_measurement_temperature 150(1)
_cell_measurement_theta_max 27.485
_cell_measurement_theta_min 1.018
_cell_volume 3936.65(13)
_computing_cell_refinement DENZO-SMN
_computing_data_collection 'Nonius COLLECT'
_computing_data_reduction DENZO-SMN
_computing_molecular_graphics 'WinGX, Ortep3'
_computing_structure_refinement 'SHELXL-97 (Sheldrick, 1997)'
_computing_structure_solution SIR97
_diffrn_ambient_temperature 150(1)
_diffrn_measured_fraction_theta_full 0.996
_diffrn_measured_fraction_theta_max 0.996
_diffrn_measurement_device_type 'Nonius KappaCCD Diffractometer'
_diffrn_measurement_method 'Phi and Omega scan'
_diffrn_radiation_monochromator graphite
_diffrn_radiation_source 'fine-focus sealed tube'
_diffrn_radiation_type MoK\a
_diffrn_radiation_wavelength 0.71073
_diffrn_reflns_av_R_equivalents 0.0000
_diffrn_reflns_av_sigmaI/netI 0.0490
_diffrn_reflns_limit_h_max 11
_diffrn_reflns_limit_h_min -11
_diffrn_reflns_limit_k_max 25
_diffrn_reflns_limit_k_min -25
_diffrn_reflns_limit_l_max 28
_diffrn_reflns_limit_l_min -28
_diffrn_reflns_number 8749
_diffrn_reflns_theta_full 27.49
_diffrn_reflns_theta_max 27.49
_diffrn_reflns_theta_min 1.85
_exptl_absorpt_coefficient_mu 0.748
_exptl_absorpt_correction_T_max 0.9426
_exptl_absorpt_correction_T_min 0.7904
_exptl_absorpt_correction_type multi-scan
_exptl_absorpt_process_details 'DENZO-SMN (Otwinowski & Minor, 1997)'
_exptl_crystal_colour violet
_exptl_crystal_density_diffrn 1.392
_exptl_crystal_density_method 'not measured'
_exptl_crystal_description 'long prism'
_exptl_crystal_F_000 1728
_exptl_crystal_size_max 0.33
_exptl_crystal_size_mid 0.15
_exptl_crystal_size_min 0.08
_refine_diff_density_max 0.648
_refine_diff_density_min -0.591
_refine_diff_density_rms 0.078
_refine_ls_abs_structure_details 'Flack H D (1983), Acta Cryst. A39, 876-881'
_refine_ls_abs_structure_Flack 0.00
_refine_ls_extinction_coef 0.0063(6)
_refine_ls_extinction_expression Fc^*^=kFc[1+0.001xFc^2^\l^3^/sin(2\q)]^-1/4^
_refine_ls_extinction_method SHELXL
_refine_ls_goodness_of_fit_ref 1.021
_refine_ls_hydrogen_treatment mixed
_refine_ls_matrix_type full
_refine_ls_number_parameters 498
_refine_ls_number_reflns 8749
_refine_ls_number_restraints 7
_refine_ls_restrained_S_all 1.021
_refine_ls_R_factor_all 0.0797
_refine_ls_R_factor_gt 0.0581
_refine_ls_shift/su_max 0.000
_refine_ls_shift/su_mean 0.000
_refine_ls_structure_factor_coef Fsqd
_refine_ls_weighting_details 'calc w=1/[\s^2^(Fo^2^)+(0.0572P)^2^+7.4058P] where P=(Fo^2^+2Fc^2^)/3'
_refine_ls_weighting_scheme calc
_refine_ls_wR_factor_gt 0.1304
_refine_ls_wR_factor_ref 0.1482
_reflns_number_gt 7219
_reflns_number_total 8749
_reflns_threshold_expression >2sigma(I)
_cod_data_source_file ic061316wsi20060716_071935.cif
_cod_data_source_block usu157
_cod_depositor_comments
;
The following automatic conversions were performed:

'_symmetry_cell_setting' value 'Orthorhombic' changed to
'orthorhombic' according to
/usr/data/users/saulius/automatic-downloads/retrospective/ACS/lib/dictionaries/cif_core.dic
dictionary named 'cif_core.dic' version 2.4.2 from
2011-04-26.

'_exptl_absorpt_correction_type' value 'Multi-scan'
changed to 'multi-scan' according to
/usr/data/users/saulius/automatic-downloads/retrospective/ACS/lib/dictionaries/cif_core.dic
dictionary named 'cif_core.dic' version 2.4.2 from 2011-04-26.

Automatic conversion script
Id: cif_fix_values 2281 2013-09-26 08:29:07Z andrius 
;
_cod_original_sg_symbol_H-M P212121
_cod_database_code 4339733

loop_
_symmetry_equiv_pos_as_xyz
'x, y, z'
'-x+1/2, -y, z+1/2'
'x+1/2, -y+1/2, -z'
'-x, y+1/2, -z+1/2'

loop_
_atom_site_label
_atom_site_type_symbol
_atom_site_fract_x
_atom_site_fract_y
_atom_site_fract_z
_atom_site_U_iso_or_equiv
_atom_site_adp_type
_atom_site_occupancy
_atom_site_symmetry_multiplicity
_atom_site_calc_flag
_atom_site_refinement_flags
_atom_site_disorder_assembly
_atom_site_disorder_group
Ni1 Ni 0.67487(6) 0.07544(3) 0.03917(2) 0.02704(14) Uani 1 1 d . . .
Cl1 Cl 0.98017(16) 0.21243(6) 0.27652(6) 0.0456(3) Uani 1 1 d . . .
Cl2 Cl 0.3453(2) 0.33284(9) 0.13452(7) 0.0707(5) Uani 1 1 d . . .
Cl3 Cl 0.4460(3) 0.31706(15) 0.25828(10) 0.1032(8) Uani 1 1 d . . .
N1 N 0.9225(4) 0.00983(19) -0.05609(17) 0.0312(8) Uani 1 1 d . . .
H1N H 0.834(6) 0.001(3) -0.054(2) 0.041(14) Uiso 1 1 d . . .
N2 N 0.8895(4) 0.10034(17) 0.00963(16) 0.0282(7) Uani 1 1 d . . .
N3 N 0.7269(4) 0.14518(18) 0.10531(16) 0.0300(8) Uani 1 1 d . . .
N4 N 0.4760(4) 0.07431(19) 0.08955(15) 0.0300(7) Uani 1 1 d . . .
N5 N 0.3850(4) -0.0289(2) 0.0553(2) 0.0407(10) Uani 1 1 d D . .
H5N H 0.450(4) -0.026(3) 0.0289(18) 0.042(15) Uiso 1 1 d D . .
N6 N 0.7655(4) 0.00573(18) 0.09549(16) 0.0295(8) Uani 1 1 d . . .
C1 C 1.0063(6) -0.1300(3) -0.1706(3) 0.0543(14) Uani 1 1 d . . .
H1A H 1.0687 -0.1029 -0.1976 0.082 Uiso 1 1 calc R . .
H1B H 0.9459 -0.1610 -0.1950 0.082 Uiso 1 1 calc R . .
H1C H 1.0676 -0.1566 -0.1428 0.082 Uiso 1 1 calc R . .
C2 C 0.8075(6) -0.0426(2) -0.1773(2) 0.0419(11) Uani 1 1 d . . .
H2A H 0.7460 -0.0111 -0.1540 0.063 Uiso 1 1 calc R . .
H2B H 0.7453 -0.0747 -0.1997 0.063 Uiso 1 1 calc R . .
H2C H 0.8675 -0.0167 -0.2061 0.063 Uiso 1 1 calc R . .
C3 C 0.8136(6) -0.1254(2) -0.0909(2) 0.0420(11) Uani 1 1 d . . .
H3A H 0.8770 -0.1486 -0.0615 0.063 Uiso 1 1 calc R . .
H3B H 0.7594 -0.1595 -0.1146 0.063 Uiso 1 1 calc R . .
H3C H 0.7446 -0.0959 -0.0692 0.063 Uiso 1 1 calc R . .
C4 C 0.9071(5) -0.0822(2) -0.1338(2) 0.0343(9) Uani 1 1 d . . .
C5 C 1.0049(5) -0.0325(2) -0.0989(2) 0.0359(10) Uani 1 1 d . . .
H5A H 1.0799 -0.0587 -0.0763 0.043 Uiso 1 1 calc R . .
H5B H 1.0562 -0.0026 -0.1283 0.043 Uiso 1 1 calc R . .
C6 C 0.9802(5) 0.0638(2) -0.02664(17) 0.0291(9) Uani 1 1 d . . .
C7 C 1.1279(4) 0.0822(2) -0.0332(2) 0.0328(9) Uani 1 1 d . . .
H7 H 1.1908 0.0562 -0.0586 0.039 Uiso 1 1 calc R . .
C8 C 1.1804(6) 0.1382(2) -0.0022(2) 0.0368(10) Uani 1 1 d . . .
H8 H 1.2797 0.1515 -0.0066 0.044 Uiso 1 1 calc R . .
C9 C 1.0872(5) 0.1753(2) 0.0358(2) 0.0368(10) Uani 1 1 d . . .
H9 H 1.1217 0.2136 0.0580 0.044 Uiso 1 1 calc R . .
C10 C 0.9443(5) 0.1546(2) 0.0401(2) 0.0316(9) Uani 1 1 d . . .
C11 C 0.8354(6) 0.1928(2) 0.0789(2) 0.0388(10) Uani 1 1 d . . .
H11A H 0.8875 0.2168 0.1121 0.047 Uiso 1 1 calc R . .
H11B H 0.7844 0.2273 0.0538 0.047 Uiso 1 1 calc R . .
C12 C 0.5885(5) 0.1803(2) 0.1201(2) 0.0359(10) Uani 1 1 d . . .
H12A H 0.5641 0.2130 0.0874 0.043 Uiso 1 1 calc R . .
H12B H 0.6002 0.2063 0.1585 0.043 Uiso 1 1 calc R . .
C13 C 0.4653(5) 0.1292(2) 0.12712(19) 0.0304(9) Uani 1 1 d . . .
C14 C 0.3527(5) 0.1398(3) 0.1661(2) 0.0384(11) Uani 1 1 d . . .
H14 H 0.3505 0.1785 0.1921 0.046 Uiso 1 1 calc R . .
C15 C 0.2389(6) 0.0913(2) 0.1667(2) 0.0403(11) Uani 1 1 d . A .
H15 H 0.1571 0.0976 0.1927 0.048 Uiso 1 1 calc R . .
C16 C 0.2460(5) 0.0354(3) 0.1300(2) 0.0392(11) Uani 1 1 d . . .
H16 H 0.1695 0.0025 0.1302 0.047 Uiso 1 1 calc R A .
C17 C 0.3686(5) 0.0268(2) 0.0916(2) 0.0327(9) Uani 1 1 d . A .
C18 C 0.2716(8) -0.0826(4) 0.0551(5) 0.0405(18) Uani 0.682(9) 1 d PD A 1
H18A H 0.1897 -0.0678 0.0288 0.049 Uiso 0.682(9) 1 calc PR A 1
H18B H 0.2330 -0.0881 0.0969 0.049 Uiso 0.682(9) 1 calc PR A 1
C19 C 0.3283(8) -0.1514(3) 0.0325(4) 0.0347(17) Uani 0.682(9) 1 d PD A 1
C20 C 0.1899(6) -0.1971(3) 0.0274(3) 0.0529(14) Uani 1 1 d D . .
H20A H 0.2182 -0.2428 0.0137 0.079 Uiso 0.682(9) 1 calc PR A 1
H20B H 0.1218 -0.1770 -0.0019 0.079 Uiso 0.682(9) 1 calc PR A 1
H20C H 0.1425 -0.2003 0.0673 0.079 Uiso 0.682(9) 1 calc PR A 1
H20D H 0.1927 -0.1959 -0.0171 0.079 Uiso 0.318(9) 1 calc PR A 2
H20E H 0.0921 -0.1842 0.0415 0.079 Uiso 0.318(9) 1 calc PR A 2
H20F H 0.2129 -0.2433 0.0416 0.079 Uiso 0.318(9) 1 calc PR A 2
C21 C 0.3961(9) -0.1453(4) -0.0303(4) 0.050(2) Uani 0.682(9) 1 d P A 1
H21A H 0.4323 -0.1901 -0.0433 0.076 Uiso 0.682(9) 1 calc PR A 1
H21B H 0.4775 -0.1128 -0.0289 0.076 Uiso 0.682(9) 1 calc PR A 1
H21C H 0.3223 -0.1291 -0.0592 0.076 Uiso 0.682(9) 1 calc PR A 1
C22 C 0.4382(10) -0.1808(4) 0.0778(5) 0.057(3) Uani 0.682(9) 1 d PD A 1
H22A H 0.4734 -0.2251 0.0630 0.085 Uiso 0.682(9) 1 calc PR A 1
H22B H 0.3908 -0.1868 0.1174 0.085 Uiso 0.682(9) 1 calc PR A 1
H22C H 0.5210 -0.1494 0.0820 0.085 Uiso 0.682(9) 1 calc PR A 1
C18A C 0.2780(18) -0.0758(7) 0.0280(8) 0.031(4) Uiso 0.318(9) 1 d PD A 2
H18C H 0.2894 -0.0760 -0.0168 0.037 Uiso 0.318(9) 1 calc PR A 2
H18D H 0.1776 -0.0603 0.0377 0.037 Uiso 0.318(9) 1 calc PR A 2
C19A C 0.3017(18) -0.1473(7) 0.0527(6) 0.026(5) Uiso 0.318(9) 1 d PD A 2
C21A C 0.4493(19) -0.1748(9) 0.0301(9) 0.047(4) Uiso 0.318(9) 1 d P A 2
H21D H 0.4513 -0.1740 -0.0145 0.071 Uiso 0.318(9) 1 calc PR A 2
H21E H 0.4624 -0.2218 0.0444 0.071 Uiso 0.318(9) 1 calc PR A 2
H21F H 0.5284 -0.1462 0.0460 0.071 Uiso 0.318(9) 1 calc PR A 2
C22A C 0.2992(19) -0.1482(8) 0.1215(6) 0.048(5) Uiso 0.318(9) 1 d PD A 2
H22D H 0.3152 -0.1949 0.1360 0.072 Uiso 0.318(9) 1 calc PR A 2
H22E H 0.2041 -0.1318 0.1360 0.072 Uiso 0.318(9) 1 calc PR A 2
H22F H 0.3767 -0.1185 0.1372 0.072 Uiso 0.318(9) 1 calc PR A 2
C23 C 0.7873(6) 0.1079(2) 0.1588(2) 0.0400(11) Uani 1 1 d . . .
H23A H 0.7180 0.1124 0.1931 0.048 Uiso 1 1 calc R . .
H23B H 0.8801 0.1300 0.1711 0.048 Uiso 1 1 calc R . .
C24 C 0.8159(5) 0.0331(2) 0.14781(19) 0.0321(9) Uani 1 1 d . . .
C25 C 0.8905(5) -0.0066(3) 0.1896(2) 0.0392(11) Uani 1 1 d . . .
H25 H 0.9268 0.0133 0.2260 0.047 Uiso 1 1 calc R . .
C26 C 0.9121(5) -0.0750(3) 0.1784(2) 0.0415(11) Uani 1 1 d . . .
H26 H 0.9623 -0.1028 0.2071 0.050 Uiso 1 1 calc R . .
C27 C 0.8589(5) -0.1029(2) 0.1243(2) 0.0412(11) Uani 1 1 d . . .
H27 H 0.8716 -0.1500 0.1154 0.049 Uiso 1 1 calc R . .
C28 C 0.7879(5) -0.0608(2) 0.0842(2) 0.0349(10) Uani 1 1 d . . .
H28 H 0.7531 -0.0794 0.0470 0.042 Uiso 1 1 calc R . .
C29 C 0.5504(4) 0.0742(2) -0.05886(17) 0.0284(8) Uani 1 1 d . . .
C30 C 0.4642(4) 0.0702(2) -0.11609(17) 0.0265(8) Uani 1 1 d . . .
C31 C 0.4160(5) 0.1292(2) -0.1449(2) 0.0356(10) Uani 1 1 d . . .
H31 H 0.4460 0.1725 -0.1300 0.043 Uiso 1 1 calc R . .
C32 C 0.3254(6) 0.1257(3) -0.1948(2) 0.0428(11) Uani 1 1 d . . .
H32 H 0.2927 0.1664 -0.2140 0.051 Uiso 1 1 calc R . .
C33 C 0.2821(5) 0.0629(3) -0.2171(2) 0.0419(11) Uani 1 1 d . . .
H33 H 0.2171 0.0603 -0.2507 0.050 Uiso 1 1 calc R . .
C34 C 0.3337(5) 0.0034(2) -0.1902(2) 0.0359(10) Uani 1 1 d . . .
H34 H 0.3071 -0.0398 -0.2064 0.043 Uiso 1 1 calc R . .
C35 C 0.4238(5) 0.0071(2) -0.1399(2) 0.0304(9) Uani 1 1 d . . .
H35 H 0.4584 -0.0337 -0.1214 0.037 Uiso 1 1 calc R . .
C36 C 0.2992(6) 0.3401(3) 0.2111(3) 0.0536(14) Uani 1 1 d . . .
H36A H 0.2143 0.3104 0.2199 0.064 Uiso 1 1 calc R . .
H36B H 0.2703 0.3878 0.2199 0.064 Uiso 1 1 calc R . .
O1 O 0.5684(3) 0.13043(14) -0.03204(14) 0.0310(6) Uani 1 1 d . . .
O2 O 0.6038(3) 0.01927(13) -0.03555(14) 0.0272(6) Uani 1 1 d . . .
O3 O 1.0334(4) 0.2266(2) 0.21618(17) 0.0535(10) Uani 1 1 d . . .
O4 O 1.0089(5) 0.14285(18) 0.2908(2) 0.0612(11) Uani 1 1 d . . .
O5 O 0.8216(5) 0.2204(2) 0.2743(2) 0.0763(13) Uani 1 1 d . . .
O6 O 1.0393(8) 0.2585(3) 0.3177(2) 0.107(2) Uani 1 1 d . . .

loop_
_atom_site_aniso_label
_atom_site_aniso_U_11
_atom_site_aniso_U_22
_atom_site_aniso_U_33
_atom_site_aniso_U_23
_atom_site_aniso_U_13
_atom_site_aniso_U_12
Ni1 0.0293(2) 0.0257(2) 0.0261(2) -0.0026(2) 0.0001(2) -0.0002(2)
Cl1 0.0624(8) 0.0305(5) 0.0438(6) -0.0038(5) 0.0074(6) -0.0064(6)
Cl2 0.0880(12) 0.0708(10) 0.0533(8) 0.0184(7) 0.0108(9) 0.0191(9)
Cl3 0.0920(15) 0.149(2) 0.0684(12) 0.0128(13) -0.0293(11) -0.0244(15)
N1 0.0270(18) 0.0313(19) 0.035(2) -0.0080(15) 0.0008(15) -0.0006(15)
N2 0.0281(17) 0.0277(17) 0.0288(18) -0.0018(14) 0.0007(15) -0.0002(14)
N3 0.0341(19) 0.0273(17) 0.0286(18) -0.0035(14) 0.0020(15) -0.0020(15)
N4 0.0300(17) 0.0304(17) 0.0297(17) -0.0020(16) 0.0005(14) 0.0008(17)
N5 0.032(2) 0.035(2) 0.055(3) -0.0098(18) 0.0026(19) -0.0032(18)
N6 0.0304(18) 0.0290(18) 0.0290(19) -0.0014(14) 0.0023(15) -0.0032(15)
C1 0.050(3) 0.058(3) 0.055(3) -0.025(3) 0.010(3) 0.004(3)
C2 0.054(3) 0.040(2) 0.031(2) -0.0003(19) -0.001(2) -0.001(2)
C3 0.055(3) 0.032(2) 0.038(2) 0.0006(18) 0.003(2) -0.004(2)
C4 0.035(2) 0.033(2) 0.035(2) -0.0072(19) 0.0031(18) 0.000(2)
C5 0.034(2) 0.040(2) 0.034(2) -0.0104(19) 0.0000(19) 0.003(2)
C6 0.031(2) 0.030(2) 0.026(2) -0.0001(15) 0.0022(16) 0.0011(17)
C7 0.0268(18) 0.034(2) 0.038(2) -0.003(2) 0.0027(18) 0.0013(17)
C8 0.032(2) 0.037(2) 0.041(2) 0.0019(19) -0.002(2) 0.000(2)
C9 0.035(2) 0.034(2) 0.041(2) -0.001(2) 0.000(2) -0.0084(18)
C10 0.034(2) 0.028(2) 0.033(2) -0.0017(19) 0.003(2) -0.0036(17)
C11 0.038(2) 0.032(2) 0.047(3) -0.0048(19) 0.008(2) -0.004(2)
C12 0.033(2) 0.032(2) 0.043(3) -0.010(2) 0.006(2) 0.0029(19)
C13 0.033(2) 0.031(2) 0.027(2) 0.0000(17) 0.0031(18) 0.0053(18)
C14 0.043(3) 0.041(2) 0.030(2) -0.0005(19) 0.005(2) 0.004(2)
C15 0.041(3) 0.043(3) 0.037(2) 0.007(2) 0.008(2) 0.007(2)
C16 0.037(3) 0.041(3) 0.039(3) 0.005(2) 0.003(2) -0.001(2)
C17 0.032(2) 0.029(2) 0.037(2) 0.0039(18) 0.0022(18) 0.0005(18)
C18 0.035(4) 0.039(4) 0.048(5) -0.004(4) 0.006(3) -0.010(3)
C19 0.036(4) 0.032(4) 0.037(5) 0.003(3) -0.001(4) -0.005(3)
C20 0.048(3) 0.043(3) 0.067(4) 0.001(2) -0.006(3) -0.015(2)
C21 0.052(5) 0.037(4) 0.062(5) -0.005(4) 0.012(4) -0.007(3)
C22 0.056(5) 0.041(4) 0.074(7) 0.008(4) -0.018(5) -0.001(4)
C23 0.047(3) 0.042(3) 0.031(2) -0.0071(19) -0.007(2) 0.005(2)
C24 0.029(2) 0.040(2) 0.028(2) 0.0000(17) 0.0021(18) -0.006(2)
C25 0.038(2) 0.052(3) 0.027(2) 0.002(2) -0.003(2) -0.001(2)
C26 0.037(2) 0.048(3) 0.039(2) 0.009(2) -0.001(2) 0.003(2)
C27 0.041(3) 0.036(2) 0.047(3) 0.008(2) 0.002(2) 0.003(2)
C28 0.034(2) 0.035(2) 0.035(2) 0.0012(18) 0.0037(19) 0.0002(18)
C29 0.029(2) 0.029(2) 0.0266(19) 0.0007(18) 0.0010(16) -0.0023(19)
C30 0.0260(19) 0.0297(19) 0.0238(18) 0.0004(17) 0.0021(15) 0.0001(18)
C31 0.040(2) 0.032(2) 0.035(2) 0.0004(19) 0.003(2) 0.003(2)
C32 0.042(3) 0.049(3) 0.037(2) 0.008(2) -0.006(2) 0.006(3)
C33 0.034(2) 0.060(3) 0.032(2) 0.000(2) -0.0023(19) 0.003(2)
C34 0.035(2) 0.042(2) 0.031(2) -0.0085(18) 0.004(2) -0.004(2)
C35 0.033(2) 0.030(2) 0.029(2) -0.0029(17) 0.0023(18) 0.0015(18)
C36 0.052(3) 0.056(3) 0.053(3) 0.007(3) 0.009(3) -0.001(3)
O1 0.0359(15) 0.0265(14) 0.0306(16) -0.0031(12) -0.0021(14) 0.0005(12)
O2 0.0286(14) 0.0256(13) 0.0274(14) -0.0041(12) -0.0012(13) 0.0002(11)
O3 0.057(2) 0.060(2) 0.043(2) 0.0062(17) 0.0078(19) -0.013(2)
O4 0.077(3) 0.0356(18) 0.071(3) 0.0085(18) 0.008(2) 0.004(2)
O5 0.058(3) 0.063(3) 0.108(4) 0.016(3) 0.025(3) 0.007(2)
O6 0.183(6) 0.073(3) 0.065(3) -0.029(3) -0.017(4) -0.044(4)

loop_
_atom_type_symbol
_atom_type_description
_atom_type_scat_dispersion_real
_atom_type_scat_dispersion_imag
_atom_type_scat_source
C C 0.0033 0.0016 'International Tables Vol C Tables 4.2.6.8 and 6.1.1.4'
H H 0.0000 0.0000 'International Tables Vol C Tables 4.2.6.8 and 6.1.1.4'
N N 0.0061 0.0033 'International Tables Vol C Tables 4.2.6.8 and 6.1.1.4'
O O 0.0106 0.0060 'International Tables Vol C Tables 4.2.6.8 and 6.1.1.4'
Cl Cl 0.1484 0.1585 'International Tables Vol C Tables 4.2.6.8 and 6.1.1.4'
Ni Ni 0.3393 1.1124 'International Tables Vol C Tables 4.2.6.8 and 6.1.1.4'

loop_
_geom_angle_atom_site_label_1
_geom_angle_atom_site_label_2
_geom_angle_atom_site_label_3
_geom_angle
N6 Ni1 N3 85.46(14)
N6 Ni1 O2 104.73(13)
N3 Ni1 O2 169.77(13)
N6 Ni1 N2 87.89(14)
N3 Ni1 N2 81.34(14)
O2 Ni1 N2 99.71(12)
N6 Ni1 N4 91.43(14)
N3 Ni1 N4 80.59(14)
O2 Ni1 N4 97.94(12)
N2 Ni1 N4 161.91(13)
N6 Ni1 O1 167.70(12)
N3 Ni1 O1 106.81(13)
O2 Ni1 O1 62.99(10)
N2 Ni1 O1 94.68(13)
N4 Ni1 O1 89.81(12)
N6 Ni1 C29 136.58(15)
N3 Ni1 C29 137.89(15)
O2 Ni1 C29 31.89(13)
N2 Ni1 C29 99.42(14)
N4 Ni1 C29 93.47(13)
O1 Ni1 C29 31.13(13)
O6 Cl1 O4 114.0(3)
O6 Cl1 O3 110.1(3)
O4 Cl1 O3 108.9(3)
O6 Cl1 O5 109.8(4)
O4 Cl1 O5 107.1(3)
O3 Cl1 O5 106.5(3)
C6 N1 C5 123.5(4)
C6 N1 H1N 121(4)
C5 N1 H1N 115(4)
C10 N2 C6 118.6(4)
C10 N2 Ni1 111.8(3)
C6 N2 Ni1 128.6(3)
C12 N3 C11 111.6(3)
C12 N3 C23 111.9(4)
C11 N3 C23 111.6(4)
C12 N3 Ni1 105.5(3)
C11 N3 Ni1 107.3(3)
C23 N3 Ni1 108.6(3)
C17 N4 C13 118.1(4)
C17 N4 Ni1 130.1(3)
C13 N4 Ni1 111.7(3)
C17 N5 C18A 131.9(8)
C17 N5 C18 119.7(5)
C18A N5 C18 24.0(5)
C17 N5 H5N 115(4)
C18A N5 H5N 104(4)
C18 N5 H5N 123(4)
C28 N6 C24 119.4(4)
C28 N6 Ni1 127.3(3)
C24 N6 Ni1 113.2(3)
C4 C1 H1A 109.5
C4 C1 H1B 109.5
H1A C1 H1B 109.5
C4 C1 H1C 109.5
H1A C1 H1C 109.5
H1B C1 H1C 109.5
C4 C2 H2A 109.5
C4 C2 H2B 109.5
H2A C2 H2B 109.5
C4 C2 H2C 109.5
H2A C2 H2C 109.5
H2B C2 H2C 109.5
C4 C3 H3A 109.5
C4 C3 H3B 109.5
H3A C3 H3B 109.5
C4 C3 H3C 109.5
H3A C3 H3C 109.5
H3B C3 H3C 109.5
C3 C4 C5 111.8(4)
C3 C4 C2 109.5(4)
C5 C4 C2 109.8(4)
C3 C4 C1 108.5(4)
C5 C4 C1 107.9(4)
C2 C4 C1 109.3(4)
N1 C5 C4 112.4(4)
N1 C5 H5A 109.1
C4 C5 H5A 109.1
N1 C5 H5B 109.1
C4 C5 H5B 109.1
H5A C5 H5B 107.8
N1 C6 N2 117.2(4)
N1 C6 C7 121.9(4)
N2 C6 C7 120.9(4)
C8 C7 C6 119.2(4)
C8 C7 H7 120.4
C6 C7 H7 120.4
C7 C8 C9 119.8(4)
C7 C8 H8 120.1
C9 C8 H8 120.1
C10 C9 C8 118.0(4)
C10 C9 H9 121.0
C8 C9 H9 121.0
N2 C10 C9 123.5(4)
N2 C10 C11 115.1(4)
C9 C10 C11 121.5(4)
N3 C11 C10 110.7(3)
N3 C11 H11A 109.5
C10 C11 H11A 109.5
N3 C11 H11B 109.5
C10 C11 H11B 109.5
H11A C11 H11B 108.1
N3 C12 C13 110.6(3)
N3 C12 H12A 109.5
C13 C12 H12A 109.5
N3 C12 H12B 109.5
C13 C12 H12B 109.5
H12A C12 H12B 108.1
C14 C13 N4 124.1(4)
C14 C13 C12 121.8(4)
N4 C13 C12 114.0(4)
C13 C14 C15 117.6(4)
C13 C14 H14 121.2
C15 C14 H14 121.2
C16 C15 C14 120.1(5)
C16 C15 H15 119.9
C14 C15 H15 119.9
C15 C16 C17 119.2(5)
C15 C16 H16 120.4
C17 C16 H16 120.4
N4 C17 N5 116.9(4)
N4 C17 C16 120.9(4)
N5 C17 C16 122.2(4)
N5 C18 C19 113.0(6)
N5 C18 H18A 109.0
C19 C18 H18A 109.0
N5 C18 H18B 109.0
C19 C18 H18B 109.0
H18A C18 H18B 107.8
C21 C19 C22 110.7(7)
C21 C19 C18 111.4(7)
C22 C19 C18 110.1(8)
C21 C19 C20 108.3(6)
C22 C19 C20 111.5(6)
C18 C19 C20 104.8(6)
C19A C20 C19 19.2(6)
C19A C20 H20A 121.5
C19 C20 H20A 109.5
C19A C20 H20B 114.2
C19 C20 H20B 109.5
H20A C20 H20B 109.5
C19A C20 H20C 90.7
C19 C20 H20C 109.5
H20A C20 H20C 109.5
H20B C20 H20C 109.5
C19A C20 H20D 109.5
C19 C20 H20D 92.1
H20A C20 H20D 73.0
H20B C20 H20D 49.4
H20C C20 H20D 155.1
C19A C20 H20E 109.5
C19 C20 H20E 124.9
H20A C20 H20E 125.0
H20B C20 H20E 61.5
H20C C20 H20E 47.9
H20D C20 H20E 109.5
C19A C20 H20F 109.5
C19 C20 H20F 109.6
H20A C20 H20F 36.5
H20B C20 H20F 135.8
H20C C20 H20F 75.6
H20D C20 H20F 109.5
H20E C20 H20F 109.5
C19 C21 H21A 109.5
C19 C21 H21B 109.5
H21A C21 H21B 109.5
C19 C21 H21C 109.5
H21A C21 H21C 109.5
H21B C21 H21C 109.5
C19 C22 H22A 109.5
C19 C22 H22B 109.5
H22A C22 H22B 109.5
C19 C22 H22C 109.5
H22A C22 H22C 109.5
H22B C22 H22C 109.5
N5 C18A C19A 109.6(11)
N5 C18A H18C 109.8
C19A C18A H18C 109.8
N5 C18A H18D 109.8
C19A C18A H18D 109.8
H18C C18A H18D 108.2
C22A C19A C20 110.4(11)
C22A C19A C18A 111.5(13)
C20 C19A C18A 111.5(11)
C22A C19A C21A 109.4(14)
C20 C19A C21A 104.4(12)
C18A C19A C21A 109.5(14)
C19A C21A H21D 109.5
C19A C21A H21E 109.5
H21D C21A H21E 109.5
C19A C21A H21F 109.5
H21D C21A H21F 109.5
H21E C21A H21F 109.5
C19A C22A H22D 109.5
C19A C22A H22E 109.5
H22D C22A H22E 109.5
C19A C22A H22F 109.5
H22D C22A H22F 109.5
H22E C22A H22F 109.5
N3 C23 C24 114.5(4)
N3 C23 H23A 108.6
C24 C23 H23A 108.6
N3 C23 H23B 108.6
C24 C23 H23B 108.6
H23A C23 H23B 107.6
N6 C24 C25 120.6(4)
N6 C24 C23 117.6(4)
C25 C24 C23 121.8(4)
C26 C25 C24 120.1(4)
C26 C25 H25 120.0
C24 C25 H25 120.0
C25 C26 C27 118.8(4)
C25 C26 H26 120.6
C27 C26 H26 120.6
C28 C27 C26 118.5(5)
C28 C27 H27 120.8
C26 C27 H27 120.8
N6 C28 C27 122.6(5)
N6 C28 H28 118.7
C27 C28 H28 118.7
O1 C29 O2 119.6(3)
O1 C29 C30 120.7(4)
O2 C29 C30 119.6(4)
O1 C29 Ni1 61.1(2)
O2 C29 Ni1 58.63(19)
C30 C29 Ni1 175.1(3)
C31 C30 C35 118.9(4)
C31 C30 C29 120.7(4)
C35 C30 C29 120.3(4)
C32 C31 C30 120.8(4)
C32 C31 H31 119.6
C30 C31 H31 119.6
C31 C32 C33 119.9(5)
C31 C32 H32 120.0
C33 C32 H32 120.0
C32 C33 C34 119.9(4)
C32 C33 H33 120.0
C34 C33 H33 120.0
C35 C34 C33 120.0(4)
C35 C34 H34 120.0
C33 C34 H34 120.0
C34 C35 C30 120.4(4)
C34 C35 H35 119.8
C30 C35 H35 119.8
Cl2 C36 Cl3 111.4(3)
Cl2 C36 H36A 109.4
Cl3 C36 H36A 109.4
Cl2 C36 H36B 109.4
Cl3 C36 H36B 109.4
H36A C36 H36B 108.0
C29 O1 Ni1 87.8(2)
C29 O2 Ni1 89.5(2)

loop_
_geom_bond_atom_site_label_1
_geom_bond_atom_site_label_2
_geom_bond_distance
Ni1 N6 2.021(4)
Ni1 N3 2.051(4)
Ni1 O2 2.081(3)
Ni1 N2 2.124(4)
Ni1 N4 2.129(3)
Ni1 O1 2.135(3)
Ni1 C29 2.437(4)
Cl1 O6 1.388(5)
Cl1 O4 1.423(4)
Cl1 O3 1.440(4)
Cl1 O5 1.459(5)
Cl2 C36 1.740(6)
Cl3 C36 1.756(6)
N1 C6 1.348(5)
N1 C5 1.464(6)
N1 H1N 0.83(6)
N2 C10 1.353(5)
N2 C6 1.355(5)
N3 C12 1.477(6)
N3 C11 1.480(6)
N3 C23 1.489(6)
N4 C17 1.354(6)
N4 C13 1.359(5)
N5 C17 1.360(6)
N5 C18A 1.470(16)
N5 C18 1.476(8)
N5 H5N 0.831(19)
N6 C28 1.343(6)
N6 C24 1.350(5)
C1 C4 1.534(6)
C1 H1A 0.9800
C1 H1B 0.9800
C1 H1C 0.9800
C2 C4 1.531(7)
C2 H2A 0.9800
C2 H2B 0.9800
C2 H2C 0.9800
C3 C4 1.528(6)
C3 H3A 0.9800
C3 H3B 0.9800
C3 H3C 0.9800
C4 C5 1.528(6)
C5 H5A 0.9900
C5 H5B 0.9900
C6 C7 1.405(6)
C7 C8 1.378(6)
C7 H7 0.9500
C8 C9 1.397(7)
C8 H8 0.9500
C9 C10 1.371(6)
C9 H9 0.9500
C10 C11 1.510(6)
C11 H11A 0.9900
C11 H11B 0.9900
C12 C13 1.515(6)
C12 H12A 0.9900
C12 H12B 0.9900
C13 C14 1.356(6)
C14 C15 1.410(7)
C14 H14 0.9500
C15 C16 1.362(7)
C15 H15 0.9500
C16 C17 1.413(6)
C16 H16 0.9500
C18 C19 1.528(9)
C18 H18A 0.9900
C18 H18B 0.9900
C19 C21 1.517(13)
C19 C22 1.528(10)
C19 C20 1.553(8)
C20 C19A 1.518(13)
C20 H20A 0.9800
C20 H20B 0.9800
C20 H20C 0.9800
C20 H20D 0.9800
C20 H20E 0.9800
C20 H20F 0.9800
C21 H21A 0.9800
C21 H21B 0.9800
C21 H21C 0.9800
C22 H22A 0.9800
C22 H22B 0.9800
C22 H22C 0.9800
C18A C19A 1.518(15)
C18A H18C 0.9900
C18A H18D 0.9900
C19A C22A 1.513(16)
C19A C21A 1.54(2)
C21A H21D 0.9800
C21A H21E 0.9800
C21A H21F 0.9800
C22A H22D 0.9800
C22A H22E 0.9800
C22A H22F 0.9800
C23 C24 1.508(6)
C23 H23A 0.9900
C23 H23B 0.9900
C24 C25 1.383(6)
C25 C26 1.376(7)
C25 H25 0.9500
C26 C27 1.397(7)
C26 H26 0.9500
C27 C28 1.370(7)
C27 H27 0.9500
C28 H28 0.9500
C29 O1 1.261(5)
C29 O2 1.287(5)
C29 C30 1.486(5)
C30 C31 1.389(6)
C30 C35 1.393(6)
C31 C32 1.377(7)
C31 H31 0.9500
C32 C33 1.382(7)
C32 H32 0.9500
C33 C34 1.389(7)
C33 H33 0.9500
C34 C35 1.380(6)
C34 H34 0.9500
C35 H35 0.9500
C36 H36A 0.9900
C36 H36B 0.9900

loop_
_geom_hbond_atom_site_label_D
_geom_hbond_atom_site_label_H
_geom_hbond_atom_site_label_A
_geom_hbond_distance_DH
_geom_hbond_distance_HA
_geom_hbond_distance_DA
_geom_hbond_angle_DHA
N1 H1N O2 0.83(6) 2.17(6) 2.954(5) 158(5)
N5 H5N O2 0.831(19) 2.18(3) 2.981(5) 161(5)

loop_
_geom_torsion_atom_site_label_1
_geom_torsion_atom_site_label_2
_geom_torsion_atom_site_label_3
_geom_torsion_atom_site_label_4
_geom_torsion
N6 Ni1 N2 C10 -95.5(3)
N3 Ni1 N2 C10 -9.8(3)
O2 Ni1 N2 C10 159.9(3)
N4 Ni1 N2 C10 -7.4(6)
O1 Ni1 N2 C10 96.5(3)
C29 Ni1 N2 C10 127.5(3)
N6 Ni1 N2 C6 73.3(4)
N3 Ni1 N2 C6 159.0(4)
O2 Ni1 N2 C6 -31.3(4)
N4 Ni1 N2 C6 161.4(4)
O1 Ni1 N2 C6 -94.7(4)
C29 Ni1 N2 C6 -63.7(4)
N6 Ni1 N3 C12 -125.1(3)
O2 Ni1 N3 C12 49.6(9)
N2 Ni1 N3 C12 146.3(3)
N4 Ni1 N3 C12 -32.9(3)
O1 Ni1 N3 C12 54.0(3)
C29 Ni1 N3 C12 51.8(4)
N6 Ni1 N3 C11 115.8(3)
O2 Ni1 N3 C11 -69.5(8)
N2 Ni1 N3 C11 27.2(3)
N4 Ni1 N3 C11 -152.0(3)
O1 Ni1 N3 C11 -65.1(3)
C29 Ni1 N3 C11 -67.3(4)
N6 Ni1 N3 C23 -5.0(3)
O2 Ni1 N3 C23 169.7(7)
N2 Ni1 N3 C23 -93.6(3)
N4 Ni1 N3 C23 87.2(3)
O1 Ni1 N3 C23 174.1(3)
C29 Ni1 N3 C23 171.9(3)
N6 Ni1 N4 C17 -74.6(4)
N3 Ni1 N4 C17 -159.7(4)
O2 Ni1 N4 C17 30.5(4)
N2 Ni1 N4 C17 -162.2(4)
O1 Ni1 N4 C17 93.2(4)
C29 Ni1 N4 C17 62.3(4)
N6 Ni1 N4 C13 101.3(3)
N3 Ni1 N4 C13 16.2(3)
O2 Ni1 N4 C13 -153.6(3)
N2 Ni1 N4 C13 13.7(6)
O1 Ni1 N4 C13 -90.9(3)
C29 Ni1 N4 C13 -121.8(3)
N3 Ni1 N6 C28 -174.9(4)
O2 Ni1 N6 C28 6.0(4)
N2 Ni1 N6 C28 -93.5(4)
N4 Ni1 N6 C28 104.6(4)
O1 Ni1 N6 C28 8.9(9)
C29 Ni1 N6 C28 8.0(5)
N3 Ni1 N6 C24 0.3(3)
O2 Ni1 N6 C24 -178.8(3)
N2 Ni1 N6 C24 81.7(3)
N4 Ni1 N6 C24 -80.2(3)
O1 Ni1 N6 C24 -175.9(5)
C29 Ni1 N6 C24 -176.7(3)
C6 N1 C5 C4 -170.1(4)
C3 C4 C5 N1 -53.4(5)
C2 C4 C5 N1 68.3(5)
C1 C4 C5 N1 -172.6(4)
C5 N1 C6 N2 177.1(4)
C5 N1 C6 C7 -2.6(7)
C10 N2 C6 N1 179.6(4)
Ni1 N2 C6 N1 11.5(6)
C10 N2 C6 C7 -0.7(6)
Ni1 N2 C6 C7 -168.8(3)
N1 C6 C7 C8 179.6(4)
N2 C6 C7 C8 -0.1(6)
C6 C7 C8 C9 0.9(7)
C7 C8 C9 C10 -0.9(7)
C6 N2 C10 C9 0.7(7)
Ni1 N2 C10 C9 170.7(4)
C6 N2 C10 C11 179.4(4)
Ni1 N2 C10 C11 -10.5(5)
C8 C9 C10 N2 0.1(7)
C8 C9 C10 C11 -178.6(4)
C12 N3 C11 C10 -155.4(4)
C23 N3 C11 C10 78.6(5)
Ni1 N3 C11 C10 -40.2(4)
N2 C10 C11 N3 34.4(6)
C9 C10 C11 N3 -146.8(4)
C11 N3 C12 C13 161.4(4)
C23 N3 C12 C13 -72.7(5)
Ni1 N3 C12 C13 45.2(4)
C17 N4 C13 C14 -0.9(6)
Ni1 N4 C13 C14 -177.3(4)
C17 N4 C13 C12 -178.4(4)
Ni1 N4 C13 C12 5.2(4)
N3 C12 C13 C14 148.3(4)
N3 C12 C13 N4 -34.1(5)
N4 C13 C14 C15 -1.1(7)
C12 C13 C14 C15 176.2(4)
C13 C14 C15 C16 1.5(7)
C14 C15 C16 C17 0.1(7)
C13 N4 C17 N5 -177.4(4)
Ni1 N4 C17 N5 -1.7(6)
C13 N4 C17 C16 2.5(6)
Ni1 N4 C17 C16 178.1(3)
C18A N5 C17 N4 -153.9(9)
C18 N5 C17 N4 -179.7(6)
C18A N5 C17 C16 26.2(11)
C18 N5 C17 C16 0.5(8)
C15 C16 C17 N4 -2.1(7)
C15 C16 C17 N5 177.7(5)
C17 N5 C18 C19 -158.3(6)
C18A N5 C18 C19 74.3(18)
N5 C18 C19 C21 -55.7(10)
N5 C18 C19 C22 67.4(10)
N5 C18 C19 C20 -172.6(6)
C21 C19 C20 C19A -166(2)
C22 C19 C20 C19A 72(2)
C18 C19 C20 C19A -47(2)
C17 N5 C18A C19A -117.4(12)
C18 N5 C18A C19A -49.5(14)
C19 C20 C19A C22A -154(3)
C19 C20 C19A C18A 82(2)
C19 C20 C19A C21A -36.3(19)
N5 C18A C19A C22A 54.1(18)
N5 C18A C19A C20 178.0(10)
N5 C18A C19A C21A -67.1(16)
C12 N3 C23 C24 124.8(4)
C11 N3 C23 C24 -109.3(5)
Ni1 N3 C23 C24 8.7(5)
C28 N6 C24 C25 0.2(7)
Ni1 N6 C24 C25 -175.4(3)
C28 N6 C24 C23 -179.5(4)
Ni1 N6 C24 C23 4.8(5)
N3 C23 C24 N6 -9.4(6)
N3 C23 C24 C25 170.9(4)
N6 C24 C25 C26 -1.0(7)
C23 C24 C25 C26 178.8(5)
C24 C25 C26 C27 0.7(7)
C25 C26 C27 C28 0.4(7)
C24 N6 C28 C27 0.8(7)
Ni1 N6 C28 C27 175.8(3)
C26 C27 C28 N6 -1.1(7)
N6 Ni1 C29 O1 179.6(2)
N3 Ni1 C29 O1 4.1(3)
O2 Ni1 C29 O1 -176.7(4)
N2 Ni1 C29 O1 -83.4(2)
N4 Ni1 C29 O1 83.9(2)
N6 Ni1 C29 O2 -3.7(3)
N3 Ni1 C29 O2 -179.3(2)
N2 Ni1 C29 O2 93.3(2)
N4 Ni1 C29 O2 -99.5(2)
O1 Ni1 C29 O2 176.7(4)
N6 Ni1 C29 C30 67(4)
N3 Ni1 C29 C30 -109(4)
O2 Ni1 C29 C30 70(4)
N2 Ni1 C29 C30 164(4)
N4 Ni1 C29 C30 -29(4)
O1 Ni1 C29 C30 -113(4)
O1 C29 C30 C31 7.4(6)
O2 C29 C30 C31 -174.5(4)
Ni1 C29 C30 C31 118(4)
O1 C29 C30 C35 -169.1(4)
O2 C29 C30 C35 9.0(6)
Ni1 C29 C30 C35 -59(4)
C35 C30 C31 C32 2.4(6)
C29 C30 C31 C32 -174.2(4)
C30 C31 C32 C33 -0.4(8)
C31 C32 C33 C34 -2.0(7)
C32 C33 C34 C35 2.4(7)
C33 C34 C35 C30 -0.4(7)
C31 C30 C35 C34 -1.9(6)
C29 C30 C35 C34 174.6(4)
O2 C29 O1 Ni1 -3.3(4)
C30 C29 O1 Ni1 174.8(3)
N6 Ni1 O1 C29 -1.2(7)
N3 Ni1 O1 C29 -177.2(2)
O2 Ni1 O1 C29 2.0(2)
N2 Ni1 O1 C29 100.5(2)
N4 Ni1 O1 C29 -97.0(2)
O1 C29 O2 Ni1 3.3(4)
C30 C29 O2 Ni1 -174.7(3)
N6 Ni1 O2 C29 177.4(2)
N3 Ni1 O2 C29 2.8(9)
N2 Ni1 O2 C29 -92.3(2)
N4 Ni1 O2 C29 83.8(2)
O1 Ni1 O2 C29 -1.9(2)
